data_1506023
loop_
_publ_author_name
'Imai, Yoshitane'
'Tajima, Nobuo'
'Sato, Tomohiro'
'Kuroda, Reiko'

_publ_section_title
;
 Visualization of molecular recognition: a novel system based on
 charge-transfer complexes composed of 1,1'-bi-2-naphthol derivatives and
 p-benzoquinone.
;
_journal_issue 14
_journal_name_full 'Organic letters'
_journal_page_first 2941
_journal_page_last 2944
_journal_paper_doi 10.1021/ol060862q
_journal_volume 8
_journal_year 2006
_chemical_formula_sum 'C37 H24 Br2 O3'
_chemical_formula_weight 676.38
_chemical_name_systematic
; 
 ? 
;
_space_group_IT_number 2
_symmetry_cell_setting triclinic
_symmetry_space_group_name_Hall '-P 1'
_symmetry_space_group_name_H-M 'P -1'
_atom_sites_solution_hydrogens geom
_atom_sites_solution_primary direct
_atom_sites_solution_secondary difmap
_audit_creation_method SHELXL-97
_cell_angle_alpha 84.1020(10)
_cell_angle_beta 87.9970(10)
_cell_angle_gamma 76.1560(10)
_cell_formula_units_Z 2
_cell_length_a 9.6793(6)
_cell_length_b 10.6282(6)
_cell_length_c 14.0039(8)
_cell_measurement_reflns_used 9999
_cell_measurement_temperature 100(2)
_cell_measurement_theta_max 27.88
_cell_measurement_theta_min 2.35
_cell_volume 1391.30(14)
_computing_cell_refinement 'Bruker SAINT'
_computing_data_collection 'Bruker SMART'
_computing_data_reduction 'Bruker SAINT'
_computing_structure_refinement 'SHELXL-97 (Sheldrick, 1997)'
_computing_structure_solution 'SHELXS-97 (Sheldrick, 1997)'
_diffrn_ambient_temperature 100(2)
_diffrn_measured_fraction_theta_full 0.980
_diffrn_measured_fraction_theta_max 0.980
_diffrn_measurement_device_type 'Bruker APEX'
_diffrn_measurement_method '\w scans'
_diffrn_radiation_monochromator graphite
_diffrn_radiation_source 'fine-focus sealed tube'
_diffrn_radiation_type MoK\a
_diffrn_radiation_wavelength 0.71073
_diffrn_reflns_av_R_equivalents 0.0165
_diffrn_reflns_av_sigmaI/netI 0.0268
_diffrn_reflns_limit_h_max 12
_diffrn_reflns_limit_h_min -12
_diffrn_reflns_limit_k_max 13
_diffrn_reflns_limit_k_min -13
_diffrn_reflns_limit_l_max 18
_diffrn_reflns_limit_l_min -18
_diffrn_reflns_number 12696
_diffrn_reflns_theta_full 27.88
_diffrn_reflns_theta_max 27.88
_diffrn_reflns_theta_min 2.35
_diffrn_standards_number 0
_exptl_absorpt_coefficient_mu 2.952
_exptl_absorpt_correction_T_max 0.554
_exptl_absorpt_correction_T_min 0.279
_exptl_absorpt_correction_type empirical
_exptl_absorpt_process_details 'Bruker SADABS'
_exptl_crystal_colour black
_exptl_crystal_density_diffrn 1.615
_exptl_crystal_density_method 'not measured'
_exptl_crystal_description prism
_exptl_crystal_F_000 680
_exptl_crystal_size_max 0.45
_exptl_crystal_size_mid 0.40
_exptl_crystal_size_min 0.20
_refine_diff_density_max 0.861
_refine_diff_density_min -0.475
_refine_diff_density_rms 0.075
_refine_ls_extinction_method none
_refine_ls_goodness_of_fit_ref 1.052
_refine_ls_hydrogen_treatment mixed
_refine_ls_matrix_type full
_refine_ls_number_parameters 381
_refine_ls_number_reflns 6502
_refine_ls_number_restraints 0
_refine_ls_restrained_S_all 1.052
_refine_ls_R_factor_all 0.0291
_refine_ls_R_factor_gt 0.0261
_refine_ls_shift/su_max 0.002
_refine_ls_shift/su_mean 0.000
_refine_ls_structure_factor_coef Fsqd
_refine_ls_weighting_details 'calc w=1/[\s^2^(Fo^2^)+(0.0408P)^2^+0.6934P] where P=(Fo^2^+2Fc^2^)/3'
_refine_ls_weighting_scheme calc
_refine_ls_wR_factor_gt 0.0711
_refine_ls_wR_factor_ref 0.0727
_reflns_number_gt 5937
_reflns_number_total 6502
_reflns_threshold_expression >2sigma(I)
_cod_data_source_file ol060862qsi20060410_104601.cif
_cod_data_source_block imai62_4
_cod_depositor_comments
;
The following automatic conversions were performed:

'_symmetry_cell_setting' value 'Triclinic' changed to 'triclinic'
according to /home/saulius/struct/CIF-dictionaries/cif_core.dic
dictionary named 'cif_core.dic' version 2.4.1 from 2010-06-29.

Automatic conversion script
Id: cif_fix_values 1715 2011-07-08 13:25:40Z adriana 
;
_cod_original_sg_symbol_H-M P-1
_cod_database_code 1506023

loop_
_symmetry_equiv_pos_as_xyz
'x, y, z'
'-x, -y, -z'

loop_
_atom_site_label
_atom_site_type_symbol
_atom_site_fract_x
_atom_site_fract_y
_atom_site_fract_z
_atom_site_U_iso_or_equiv
_atom_site_adp_type
_atom_site_occupancy
_atom_site_symmetry_multiplicity
_atom_site_calc_flag
_atom_site_refinement_flags
C1 C 0.83353(17) 0.57186(16) 0.79243(11) 0.0116(3) Uani 1 1 d .
C2 C 0.94762(17) 0.50656(16) 0.84959(12) 0.0137(3) Uani 1 1 d .
C3 C 0.95420(17) 0.37973(17) 0.89547(12) 0.0146(3) Uani 1 1 d .
H3 H 1.0329 0.3368 0.9321 0.017 Uiso 1 1 calc R
C4 C 0.84558(18) 0.32059(17) 0.88604(12) 0.0149(3) Uani 1 1 d .
H4 H 0.8505 0.2380 0.9171 0.018 Uiso 1 1 calc R
C5 C 0.60925(18) 0.32512(16) 0.82178(12) 0.0151(3) Uani 1 1 d .
H5 H 0.6107 0.2438 0.8540 0.018 Uiso 1 1 calc R
C6 C 0.49492(18) 0.38947(17) 0.76643(12) 0.0150(3) Uani 1 1 d .
C7 C 0.49159(18) 0.51071(17) 0.71416(12) 0.0153(3) Uani 1 1 d .
H7 H 0.4152 0.5507 0.6746 0.018 Uiso 1 1 calc R
C8 C 0.60163(17) 0.56919(16) 0.72204(12) 0.0143(3) Uani 1 1 d .
H8 H 0.5984 0.6499 0.6883 0.017 Uiso 1 1 calc R
C9 C 0.72081(17) 0.50901(16) 0.78085(11) 0.0120(3) Uani 1 1 d .
C10 C 0.72507(17) 0.38340(16) 0.82950(12) 0.0128(3) Uani 1 1 d .
O2 O 1.05348(13) 0.56778(12) 0.86154(9) 0.0175(2) Uani 1 1 d .
H2 H 1.1139 0.5207 0.8974 0.026 Uiso 1 1 calc R
Br6 Br 0.334982(17) 0.317707(17) 0.757415(12) 0.01802(6) Uani 1 1 d .
C11 C 0.82863(17) 0.70588(16) 0.74557(12) 0.0129(3) Uani 1 1 d .
C12 C 0.80992(17) 0.80949(17) 0.80051(12) 0.0150(3) Uani 1 1 d .
C13 C 0.80978(18) 0.93654(17) 0.75802(13) 0.0175(3) Uani 1 1 d .
H13 H 0.7967 1.0047 0.7966 0.021 Uiso 1 1 calc R
C14 C 0.82839(18) 0.96014(16) 0.66176(13) 0.0166(3) Uani 1 1 d .
H14 H 0.8290 1.0439 0.6352 0.020 Uiso 1 1 calc R
C15 C 0.87121(17) 0.87932(17) 0.50136(13) 0.0158(3) Uani 1 1 d .
H15 H 0.8737 0.9622 0.4737 0.019 Uiso 1 1 calc R
C16 C 0.89092(17) 0.77786(17) 0.44577(12) 0.0153(3) Uani 1 1 d .
C17 C 0.88356(18) 0.65226(17) 0.48491(12) 0.0155(3) Uani 1 1 d .
H17 H 0.8926 0.5856 0.4453 0.019 Uiso 1 1 calc R
C18 C 0.86300(17) 0.62872(16) 0.58177(12) 0.0141(3) Uani 1 1 d .
H18 H 0.8602 0.5451 0.6075 0.017 Uiso 1 1 calc R
C19 C 0.84590(17) 0.72938(16) 0.64392(12) 0.0131(3) Uani 1 1 d .
C20 C 0.84696(17) 0.85735(16) 0.60155(12) 0.0145(3) Uani 1 1 d .
O12 O 0.79093(14) 0.80006(12) 0.89766(9) 0.0184(3) Uani 1 1 d .
H12 H 0.7877 0.7253 0.9170 0.028 Uiso 1 1 calc R
Br16 Br 0.940820(18) 0.801099(17) 0.313622(12) 0.01925(6) Uani 1 1 d .
C21 C 0.62498(17) 0.54625(17) 1.00913(12) 0.0139(3) Uani 1 1 d .
C22 C 0.60990(17) 0.42283(17) 1.06103(12) 0.0152(3) Uani 1 1 d .
H22 H 0.6827 0.3748 1.1009 0.018 Uiso 1 1 calc R
C23 C 0.49335(18) 0.37814(17) 1.05201(12) 0.0148(3) Uani 1 1 d .
H23 H 0.4869 0.2989 1.0845 0.018 Uiso 1 1 calc R
O21 O 0.73456(13) 0.58532(12) 1.01600(9) 0.0163(2) Uani 1 1 d .
C31 C 0.46625(19) 0.83182(19) 0.52688(13) 0.0209(4) Uani 1 1 d .
H31 H 0.5461 0.8655 0.5146 0.025 Uiso 1 1 calc R
C32 C 0.4227(2) 0.7659(2) 0.46004(14) 0.0246(4) Uani 1 1 d .
H32 H 0.4734 0.7546 0.4027 0.030 Uiso 1 1 calc R
C33 C 0.3006(2) 0.71391(19) 0.47673(14) 0.0238(4) Uani 1 1 d .
H33 H 0.2725 0.6685 0.4305 0.029 Uiso 1 1 calc R
C34 C 0.22441(19) 0.73024(18) 0.56010(13) 0.0195(4) Uani 1 1 d .
H34 H 0.1440 0.6969 0.5698 0.023 Uiso 1 1 calc R
C35 C 0.1569(2) 0.90065(18) 0.87863(13) 0.0201(4) Uani 1 1 d .
H35 H 0.0750 0.8700 0.8899 0.024 Uiso 1 1 calc R
C36 C 0.2008(2) 0.96671(18) 0.94541(14) 0.0221(4) Uani 1 1 d .
H36 H 0.1462 0.9840 1.0006 0.027 Uiso 1 1 calc R
C37 C 0.3293(2) 1.00965(18) 0.93179(14) 0.0229(4) Uani 1 1 d .
H37 H 0.3597 1.0519 0.9791 0.027 Uiso 1 1 calc R
C38 C 0.4078(2) 0.98909(17) 0.84991(14) 0.0200(4) Uani 1 1 d .
H38 H 0.4924 1.0163 0.8424 0.024 Uiso 1 1 calc R
C39 C 0.43597(18) 0.91244(17) 0.68786(13) 0.0172(3) Uani 1 1 d .
H39 H 0.5166 0.9453 0.6773 0.021 Uiso 1 1 calc R
C40 C 0.19222(18) 0.81339(17) 0.71999(13) 0.0169(3) Uani 1 1 d .
H40 H 0.1120 0.7799 0.7308 0.020 Uiso 1 1 calc R
C41 C 0.23601(18) 0.87809(16) 0.79117(13) 0.0164(3) Uani 1 1 d .
C42 C 0.36239(18) 0.92631(16) 0.77525(13) 0.0166(3) Uani 1 1 d .
C43 C 0.39040(18) 0.84986(17) 0.61595(13) 0.0167(3) Uani 1 1 d .
C44 C 0.26660(18) 0.79803(17) 0.63297(13) 0.0162(3) Uani 1 1 d .

loop_
_atom_site_aniso_label
_atom_site_aniso_U_11
_atom_site_aniso_U_22
_atom_site_aniso_U_33
_atom_site_aniso_U_23
_atom_site_aniso_U_13
_atom_site_aniso_U_12
C1 0.0106(7) 0.0136(7) 0.0111(7) -0.0018(6) 0.0005(5) -0.0035(6)
C2 0.0110(7) 0.0182(8) 0.0130(8) -0.0041(6) 0.0004(6) -0.0047(6)
C3 0.0115(7) 0.0185(8) 0.0125(8) -0.0002(6) -0.0022(6) -0.0014(6)
C4 0.0154(8) 0.0151(8) 0.0133(8) 0.0007(6) -0.0007(6) -0.0025(6)
C5 0.0169(8) 0.0139(8) 0.0156(8) -0.0016(6) 0.0001(6) -0.0057(6)
C6 0.0143(8) 0.0181(8) 0.0154(8) -0.0042(6) 0.0004(6) -0.0086(6)
C7 0.0127(8) 0.0181(8) 0.0148(8) -0.0016(6) -0.0037(6) -0.0025(6)
C8 0.0143(8) 0.0139(8) 0.0140(8) -0.0003(6) -0.0013(6) -0.0026(6)
C9 0.0109(7) 0.0146(8) 0.0110(7) -0.0029(6) 0.0002(5) -0.0036(6)
C10 0.0129(7) 0.0142(8) 0.0116(7) -0.0019(6) -0.0008(6) -0.0033(6)
O2 0.0117(6) 0.0208(6) 0.0209(6) 0.0004(5) -0.0052(5) -0.0062(5)
Br6 0.01585(9) 0.02143(10) 0.01984(10) -0.00321(7) -0.00102(6) -0.00981(7)
C11 0.0093(7) 0.0137(7) 0.0163(8) -0.0013(6) -0.0014(6) -0.0035(6)
C12 0.0095(7) 0.0182(8) 0.0176(8) -0.0032(6) -0.0013(6) -0.0033(6)
C13 0.0145(8) 0.0156(8) 0.0241(9) -0.0073(7) -0.0008(6) -0.0046(6)
C14 0.0130(8) 0.0123(8) 0.0242(9) -0.0001(6) -0.0031(6) -0.0029(6)
C15 0.0125(8) 0.0147(8) 0.0201(9) 0.0039(6) -0.0039(6) -0.0047(6)
C16 0.0132(8) 0.0206(8) 0.0118(8) 0.0029(6) -0.0029(6) -0.0048(6)
C17 0.0144(8) 0.0159(8) 0.0168(8) -0.0036(6) -0.0016(6) -0.0037(6)
C18 0.0131(7) 0.0131(8) 0.0166(8) -0.0004(6) -0.0011(6) -0.0040(6)
C19 0.0087(7) 0.0140(8) 0.0165(8) -0.0007(6) -0.0024(6) -0.0027(6)
C20 0.0097(7) 0.0149(8) 0.0193(8) -0.0010(6) -0.0026(6) -0.0037(6)
O12 0.0232(6) 0.0184(6) 0.0157(6) -0.0056(5) 0.0018(5) -0.0074(5)
Br16 0.02063(10) 0.02539(10) 0.01384(9) 0.00266(7) -0.00226(6) -0.01123(7)
C21 0.0118(7) 0.0192(8) 0.0110(7) -0.0040(6) 0.0000(6) -0.0033(6)
C22 0.0118(7) 0.0176(8) 0.0139(8) 0.0002(6) -0.0018(6) 0.0008(6)
C23 0.0147(8) 0.0157(8) 0.0131(8) 0.0001(6) -0.0009(6) -0.0025(6)
O21 0.0125(6) 0.0227(6) 0.0148(6) -0.0033(5) -0.0004(4) -0.0059(5)
C31 0.0162(8) 0.0254(9) 0.0198(9) 0.0012(7) -0.0002(7) -0.0037(7)
C32 0.0216(9) 0.0330(11) 0.0171(9) -0.0033(8) 0.0008(7) -0.0020(8)
C33 0.0237(9) 0.0261(10) 0.0210(9) -0.0058(7) -0.0071(7) -0.0022(8)
C34 0.0166(8) 0.0198(9) 0.0215(9) 0.0003(7) -0.0064(7) -0.0030(7)
C35 0.0178(8) 0.0195(8) 0.0217(9) 0.0002(7) 0.0014(7) -0.0032(7)
C36 0.0251(9) 0.0201(9) 0.0195(9) -0.0024(7) 0.0030(7) -0.0023(7)
C37 0.0276(10) 0.0172(9) 0.0241(9) -0.0064(7) -0.0032(7) -0.0035(7)
C38 0.0184(8) 0.0166(8) 0.0258(9) -0.0037(7) -0.0031(7) -0.0042(7)
C39 0.0130(8) 0.0145(8) 0.0236(9) 0.0005(7) -0.0029(6) -0.0028(6)
C40 0.0125(8) 0.0159(8) 0.0212(9) 0.0020(6) -0.0021(6) -0.0025(6)
C41 0.0158(8) 0.0137(8) 0.0181(8) 0.0014(6) -0.0013(6) -0.0014(6)
C42 0.0157(8) 0.0120(8) 0.0209(9) -0.0007(6) -0.0030(6) -0.0009(6)
C43 0.0134(8) 0.0156(8) 0.0190(8) 0.0006(6) -0.0020(6) -0.0001(6)
C44 0.0137(8) 0.0141(8) 0.0187(8) 0.0007(6) -0.0042(6) 0.0002(6)

loop_
_atom_type_symbol
_atom_type_description
_atom_type_scat_dispersion_real
_atom_type_scat_dispersion_imag
_atom_type_scat_source
C C 0.0033 0.0016 'International Tables Vol C Tables 4.2.6.8 and 6.1.1.4'
H H 0.0000 0.0000 'International Tables Vol C Tables 4.2.6.8 and 6.1.1.4'
O O 0.0106 0.0060 'International Tables Vol C Tables 4.2.6.8 and 6.1.1.4'
Br Br -0.2901 2.4595 'International Tables Vol C Tables 4.2.6.8 and 6.1.1.4'

loop_
_geom_angle_atom_site_label_1
_geom_angle_atom_site_label_2
_geom_angle_atom_site_label_3
_geom_angle
_geom_angle_site_symmetry_3
C2 C1 C9 118.50(15) .
C2 C1 C11 120.23(14) .
C9 C1 C11 121.26(14) .
O2 C2 C1 118.20(15) .
O2 C2 C3 120.49(15) .
C1 C2 C3 121.30(15) .
C4 C3 C2 120.31(15) .
C3 C4 C10 120.92(16) .
C6 C5 C10 119.52(15) .
C5 C6 C7 121.61(15) .
C5 C6 Br6 120.93(13) .
C7 C6 Br6 117.46(12) .
C8 C7 C6 119.52(15) .
C7 C8 C9 121.30(15) .
C8 C9 C10 118.18(14) .
C8 C9 C1 121.60(15) .
C10 C9 C1 120.22(14) .
C5 C10 C4 121.54(15) .
C5 C10 C9 119.76(15) .
C4 C10 C9 118.69(15) .
C12 C11 C19 118.59(15) .
C12 C11 C1 120.19(15) .
C19 C11 C1 121.21(15) .
O12 C12 C11 124.21(16) .
O12 C12 C13 114.62(15) .
C11 C12 C13 121.17(16) .
C14 C13 C12 120.99(16) .
C13 C14 C20 120.28(16) .
C16 C15 C20 119.54(15) .
C15 C16 C17 121.61(15) .
C15 C16 Br16 120.32(13) .
C17 C16 Br16 117.96(13) .
C18 C17 C16 119.59(16) .
C17 C18 C19 121.45(15) .
C18 C19 C20 117.71(15) .
C18 C19 C11 122.27(15) .
C20 C19 C11 120.02(15) .
C15 C20 C14 121.04(16) .
C15 C20 C19 119.99(15) .
C14 C20 C19 118.94(16) .
O21 C21 C22 120.84(15) .
O21 C21 C23 120.87(15) 2_667
C22 C21 C23 118.28(15) 2_667
C23 C22 C21 121.24(15) .
C22 C23 C21 120.47(15) 2_667
C32 C31 C43 120.62(18) .
C31 C32 C33 120.85(18) .
C34 C33 C32 120.38(18) .
C33 C34 C44 120.86(17) .
C36 C35 C41 120.48(17) .
C35 C36 C37 120.82(18) .
C38 C37 C36 120.30(18) .
C37 C38 C42 121.04(17) .
C42 C39 C43 121.13(16) .
C44 C40 C41 121.31(16) .
C40 C41 C35 122.03(16) .
C40 C41 C42 119.12(16) .
C35 C41 C42 118.84(16) .
C39 C42 C38 121.99(16) .
C39 C42 C41 119.64(16) .
C38 C42 C41 118.36(16) .
C39 C43 C31 121.99(17) .
C39 C43 C44 119.25(16) .
C31 C43 C44 118.73(16) .
C40 C44 C34 121.94(16) .
C40 C44 C43 119.51(16) .
C34 C44 C43 118.55(16) .

loop_
_geom_bond_atom_site_label_1
_geom_bond_atom_site_label_2
_geom_bond_distance
_geom_bond_site_symmetry_2
C1 C2 1.387(2) .
C1 C9 1.430(2) .
C1 C11 1.497(2) .
C2 O2 1.362(2) .
C2 C3 1.420(2) .
C3 C4 1.364(2) .
C4 C10 1.420(2) .
C5 C6 1.372(2) .
C5 C10 1.417(2) .
C6 C7 1.409(2) .
C6 Br6 1.8954(16) .
C7 C8 1.368(2) .
C8 C9 1.422(2) .
C9 C10 1.427(2) .
C11 C12 1.381(2) .
C11 C19 1.431(2) .
C12 O12 1.363(2) .
C12 C13 1.418(2) .
C13 C14 1.359(3) .
C14 C20 1.422(2) .
C15 C16 1.367(2) .
C15 C20 1.419(2) .
C16 C17 1.407(2) .
C16 Br16 1.9025(16) .
C17 C18 1.370(2) .
C18 C19 1.423(2) .
C19 C20 1.429(2) .
C21 O21 1.238(2) .
C21 C22 1.469(2) .
C21 C23 1.476(2) 2_667
C22 C23 1.339(2) .
C23 C21 1.476(2) 2_667
C31 C32 1.360(3) .
C31 C43 1.432(2) .
C32 C33 1.423(3) .
C33 C34 1.363(3) .
C34 C44 1.431(2) .
C35 C36 1.361(3) .
C35 C41 1.432(2) .
C36 C37 1.424(3) .
C37 C38 1.361(3) .
C38 C42 1.431(2) .
C39 C42 1.397(2) .
C39 C43 1.400(2) .
C40 C44 1.398(2) .
C40 C41 1.399(3) .
C41 C42 1.437(2) .
C43 C44 1.437(2) .
